data_2006024
loop_
_publ_author_name
'Tahir, M. N.'
'\"Ulk\"u, D.'
'Demir, A. S.'
'Mohammadi, M.'
'\"Ozg\"ul, E.'

_publ_section_title
;
 13-Phenyl-11,13,15-triazatricyclo[8.5.2.0^11,15^]heptadec-16-ene-12,14-dione
;
_journal_issue 4
_journal_name_full 'Acta Crystallographica Section C'
_journal_page_first 496
_journal_page_last 498
_journal_paper_doi 10.1107/S0108270196015284
_journal_volume 53
_journal_year 1997
_chemical_formula_moiety 'C20 H25 N3 O2'
_chemical_formula_sum 'C20 H25 N3 O2'
_chemical_formula_weight 339.441
_space_group_IT_number 61
_symmetry_cell_setting orthorhombic
_symmetry_space_group_name_Hall '-P 2ac 2ab'
_symmetry_space_group_name_H-M 'P b c a'
_atom_type_scat_source IntTabIV
_cell_angle_alpha 90.00
_cell_angle_beta 90.00
_cell_angle_gamma 90.00
_cell_formula_units_Z 8
_cell_length_a 23.986(3)
_cell_length_b 14.076(2)
_cell_length_c 10.493(2)
_cell_measurement_reflns_used 25
_cell_measurement_temperature 295
_cell_measurement_theta_max 18.11
_cell_measurement_theta_min 10.20
_cell_volume 3542.7(10)
_computing_data_collection 'CAD-4 Express (Enraf-Nonius, 1993)'
_computing_data_reduction 'MolEN (Fair, 1990)'
_computing_molecular_graphics 'PLATON92 version of ORTEP (Johnson, 1976)'
_computing_publication_material MolEN
_computing_structure_refinement 'LSFM MolEN'
_computing_structure_solution 'SIR MolEN'
_diffrn_measurement_device 'Enraf-Nonius CAD-4'
_diffrn_measurement_method '\w/2\q scans'
_diffrn_radiation_type MoK\a
_diffrn_radiation_wavelength 0.71069
_diffrn_reflns_av_R_equivalents 0.012
_diffrn_reflns_limit_h_max 0
_diffrn_reflns_limit_h_min -29
_diffrn_reflns_limit_k_max 17
_diffrn_reflns_limit_k_min 0
_diffrn_reflns_limit_l_max 12
_diffrn_reflns_limit_l_min 0
_diffrn_reflns_number 3784
_diffrn_reflns_theta_max 25.7
_diffrn_reflns_theta_min 2.26
_diffrn_standards_decay_% -1.02
_diffrn_standards_interval_time 120
_diffrn_standards_number 3
_exptl_absorpt_coefficient_mu 0.078
_exptl_absorpt_correction_T_max 0.973
_exptl_absorpt_correction_T_min 0.961
_exptl_absorpt_correction_type 'empirical via \y scans (MolEN; Fair, 1990)'
_exptl_crystal_colour colourless
_exptl_crystal_density_diffrn 1.2726
_exptl_crystal_density_meas ?
_exptl_crystal_description prism
_exptl_crystal_size_max 0.50
_exptl_crystal_size_mid 0.40
_exptl_crystal_size_min 0.35
_refine_diff_density_max 0.234
_refine_diff_density_min -0.118
_refine_ls_extinction_method none
_refine_ls_goodness_of_fit_obs 0.86
_refine_ls_hydrogen_treatment 'H atoms riding: see text'
_refine_ls_number_parameters 226
_refine_ls_number_reflns 2063
_refine_ls_R_factor_obs 0.052
_refine_ls_shift/esd_max 0.00018
_refine_ls_structure_factor_coef F
_refine_ls_weighting_details 'w = 1/[\s^2^(F) + (0.02F)^2^ + 0.7]'
_refine_ls_weighting_scheme calc
_refine_ls_wR_factor_obs 0.056
_reflns_number_observed 2063
_reflns_number_total 3700
_reflns_observed_criterion I>\s(I)
_cod_data_source_file ab1419.cif
_cod_data_source_block METUAYN
_cod_depositor_comments
;
The following automatic conversions were performed:

'_exptl_crystal_density_meas' value 'not measured' was changed to '?'
- the value is perceived as not measured.

Automatic conversion script
Id: cif_fix_values 3008 2015-01-20 13:52:24Z robertas 

The following automatic conversions were performed:

'_refine_ls_weighting_scheme' value '
w = 1/[\s^2^(F) + (0.02F)^2^ + 0.7]' was changed to 'calc'. New tag
'_refine_ls_weighting_details' was created. The value of the new tag
was set to 'w = 1/[\s^2^(F) + (0.02F)^2^ + 0.7]'.

Automatic conversion script
Id: cif_fix_values 3143 2015-03-26 13:38:13Z robertas 
;
_cod_original_cell_volume 3543.0(7)
_cod_database_code 2006024

loop_
_symmetry_equiv_pos_as_xyz
x,y,z
-x+1/2,-y,z+1/2
-x,y+1/2,-z+1/2
x+1/2,-y+1/2,-z
-x,-y,-z
x+1/2,y,-z+1/2
x,-y+1/2,z+1/2
-x+1/2,y+1/2,z

loop_
_atom_site_aniso_label
_atom_site_aniso_U_11
_atom_site_aniso_U_12
_atom_site_aniso_U_13
_atom_site_aniso_U_22
_atom_site_aniso_U_23
_atom_site_aniso_U_33
_atom_site_aniso_type_symbol
O1 0.039(1) -0.001(1) 0.008(1) 0.072(1) -0.018(1) 0.058(1) O
O2 0.0343(9) -0.008(1) -0.001(1) 0.072(1) -0.010(1) 0.061(1) O
N1 0.037(1) -0.002(1) 0.000(1) 0.045(1) -0.006(1) 0.038(1) N
N2 0.034(1) -0.007(1) 0.004(1) 0.055(1) -0.010(1) 0.042(1) N
N3 0.034(1) -0.006(1) 0.006(1) 0.061(2) -0.012(1) 0.045(1) N
C1 0.041(1) -0.004(1) 0.002(1) 0.039(1) -0.002(1) 0.039(1) C
C2 0.054(2) 0.000(2) -0.006(1) 0.051(2) -0.003(2) 0.048(2) C
C3 0.067(2) -0.011(2) -0.006(2) 0.077(2) -0.017(2) 0.050(2) C
C4 0.071(2) -0.021(2) 0.015(2) 0.072(2) -0.030(2) 0.066(2) C
C5 0.082(2) 0.000(2) 0.025(2) 0.039(2) -0.011(2) 0.086(2) C
C6 0.060(2) 0.007(2) 0.006(2) 0.046(2) 0.005(2) 0.057(2) C
C7 0.039(1) -0.001(1) 0.002(1) 0.043(2) -0.001(1) 0.038(1) C
C8 0.041(1) -0.001(1) -0.004(1) 0.046(2) -0.001(1) 0.040(1) C
C9 0.046(2) -0.010(2) 0.011(1) 0.076(2) -0.013(2) 0.047(2) C
C10 0.063(2) -0.015(2) 0.006(2) 0.062(2) 0.004(2) 0.043(2) C
C11 0.053(2) -0.008(2) -0.003(1) 0.051(2) 0.004(2) 0.045(2) C
C12 0.041(1) -0.004(1) -0.002(1) 0.042(1) -0.002(1) 0.039(1) C
C13 0.040(1) -0.003(1) -0.006(1) 0.049(2) 0.000(2) 0.051(2) C
C14 0.048(2) -0.012(2) 0.000(2) 0.062(2) 0.004(2) 0.057(2) C
C15 0.079(2) -0.011(2) 0.003(2) 0.057(2) 0.011(2) 0.051(2) C
C16 0.090(2) -0.014(2) -0.007(2) 0.049(2) 0.001(2) 0.060(2) C
C17 0.102(3) 0.006(2) -0.010(2) 0.053(2) -0.005(2) 0.070(2) C
C18 0.091(2) 0.033(2) -0.016(2) 0.083(2) -0.005(2) 0.058(2) C
C19 0.071(2) 0.016(2) 0.002(2) 0.083(2) -0.024(2) 0.054(2) C
C20 0.055(2) 0.011(2) 0.009(2) 0.095(3) -0.021(2) 0.059(2) C

loop_
_atom_site_label
_atom_site_fract_x
_atom_site_fract_y
_atom_site_fract_z
_atom_site_U_iso_or_equiv
_atom_site_thermal_displace_type
_atom_site_type_symbol
O1 0.20551(8) 0.4691(2) 0.1578(2) 0.0563(6) Ueq O
O2 0.01791(7) 0.4679(2) 0.2414(2) 0.0558(6) Ueq O
N1 0.10853(9) 0.4582(2) 0.1616(2) 0.0400(6) Ueq N
N2 0.14951(9) 0.5560(2) 0.2940(2) 0.0437(6) Ueq N
N3 0.09117(9) 0.5574(2) 0.3194(2) 0.0467(8) Ueq N
C1 0.0998(1) 0.3915(2) 0.0606(3) 0.0397(6) Ueq C
C2 0.0645(1) 0.4146(2) -0.0378(3) 0.0510(12) Ueq C
C3 0.0537(1) 0.3489(3) -0.1316(3) 0.0647(12) Ueq C
C4 0.0785(1) 0.2618(3) -0.1281(3) 0.0697(12) Ueq C
C5 0.1148(2) 0.2398(2) -0.0327(4) 0.0690(12) Ueq C
C6 0.1260(1) 0.3045(2) 0.0632(3) 0.0543(12) Ueq C
C7 0.1609(1) 0.4915(2) 0.2015(3) 0.0400(8) Ueq C
C8 0.0665(1) 0.4914(2) 0.2406(3) 0.0423(8) Ueq C
C9 0.0718(1) 0.5662(2) 0.4543(3) 0.0563(12) Ueq C
C10 0.1153(1) 0.5269(2) 0.5420(3) 0.0560(12) Ueq C
C11 0.1686(1) 0.5365(2) 0.5172(3) 0.0497(12) Ueq C
C12 0.1841(1) 0.5909(2) 0.3998(3) 0.0407(6) Ueq C
C13 0.2458(1) 0.5997(2) 0.3700(3) 0.0467(10) Ueq C
C14 0.2603(1) 0.6734(2) 0.2686(3) 0.0557(12) Ueq C
C15 0.2217(1) 0.7584(2) 0.2595(3) 0.0623(12) Ueq C
C16 0.2117(2) 0.8148(2) 0.3803(3) 0.0663(12) Ueq C
C17 0.1554(2) 0.8644(3) 0.3844(4) 0.0750(14) Ueq C
C18 0.1037(2) 0.8005(3) 0.3790(3) 0.0773(12) Ueq C
C19 0.0900(2) 0.7480(3) 0.5034(3) 0.0693(12) Ueq C
C20 0.0495(1) 0.6651(3) 0.4898(3) 0.0697(14) Ueq C
H2 0.048 0.476 -0.041 0.0659 Ueq H
H3 0.029 0.364 -0.199 0.0836 Ueq H
H4 0.070 0.216 -0.192 0.0899 Ueq H
H5 0.133 0.180 -0.033 0.0899 Ueq H
H6 0.151 0.289 0.130 0.0709 Ueq H
H9 0.039 0.525 0.455 0.0811 Ueq H
H10 0.103 0.497 0.619 0.0735 Ueq H
H11 0.198 0.514 0.572 0.0659 Ueq H
H12 0.171 0.656 0.412 0.0532 Ueq H
H131 0.260 0.536 0.348 0.0621 Ueq H
H132 0.261 0.617 0.454 0.0621 Ueq H
H141 0.260 0.639 0.183 0.0735 Ueq H
H142 0.298 0.696 0.286 0.0735 Ueq H
H151 0.182 0.736 0.226 0.0823 Ueq H
H152 0.238 0.803 0.190 0.0823 Ueq H
H161 0.243 0.865 0.389 0.0887 Ueq H
H162 0.215 0.769 0.460 0.0887 Ueq H
H171 0.154 0.904 0.308 0.1001 Ueq H
H172 0.154 0.904 0.465 0.1001 Ueq H
H181 0.107 0.755 0.310 0.1026 Ueq H
H182 0.071 0.836 0.366 0.1026 Ueq H
H191 0.072 0.803 0.561 0.0963 Ueq H
H192 0.127 0.725 0.550 0.0963 Ueq H
H201 0.029 0.653 0.568 0.0912 Ueq H
H202 0.021 0.693 0.422 0.0912 Ueq H

loop_
_geom_angle_atom_site_label_1
_geom_angle_atom_site_label_2
_geom_angle_atom_site_label_3
_geom_angle
_geom_angle_publ_flag
C1 N1 C7 124.8(2) yes
C1 N1 C8 123.9(2) yes
C7 N1 C8 111.0(2) yes
N3 N2 C7 109.9(2) yes
N3 N2 C12 114.1(2) yes
C7 N2 C12 130.6(2) yes
N2 N3 C8 107.5(2) yes
N2 N3 C9 118.9(2) yes
C8 N3 C9 119.4(3) no
N1 C1 C2 119.4(3) no
N1 C1 C6 120.2(3) no
C2 C1 C6 120.4(3) no
C1 C2 C3 119.7(3) no
C1 C2 H2 120.1 no
C3 C2 H2 120.2 no
C2 C3 C4 120.3(4) no
C2 C3 H3 119.8 no
C4 C3 H3 119.9 no
C3 C4 C5 120.2(4) no
C3 C4 H4 119.9 no
C5 C4 H4 119.9 no
C4 C5 C6 120.5(4) no
C4 C5 H5 119.7 no
C6 C5 H5 119.8 no
C1 C6 C5 118.9(3) no
C1 C6 H6 120.6 no
C5 C6 H6 120.5 no
O1 C7 N1 126.4(3) no
O1 C7 N2 128.7(3) no
N1 C7 N2 104.9(2) yes
O2 C8 N1 127.7(3) no
O2 C8 N3 126.4(3) no
N1 C8 N3 105.9(2) yes
N3 C9 C10 109.5(3) yes
N3 C9 C20 114.4(3) yes
N3 C9 H9 102.1 no
C10 C9 C20 115.4(3) yes
C10 C9 H9 110.1 no
C20 C9 H9 104.4 no
C9 C10 C11 121.3(3) yes
C9 C10 H10 117.7(3) no
C11 C10 H10 120.9(3) no
C10 C11 C12 117.2(3) yes
C10 C11 H11 123.9 no
C12 C11 H11 118.8 no
N2 C12 C11 108.1(2) yes
N2 C12 C13 114.9(2) yes
N2 C12 H12 103.6 no
C11 C12 C13 116.9(3) yes
C11 C12 H12 106.9 no
C13 C12 H12 105.1 no
C12 C13 C14 115.0(3) yes
C12 C13 H131 108.3 no
C12 C13 H132 101.5 no
C14 C13 H131 112.0 no
C14 C13 H132 111.7 no
H131 C13 H132 107.8 no
C13 C14 C15 116.1(3) yes
C13 C14 H141 106.8 no
C13 C14 H142 107.3 no
C15 C14 H141 108.2 no
C15 C14 H142 109.0 no
H141 C14 H142 109.2 no
C14 C15 C16 117.2(3) yes
C14 C15 H151 109.2 no
C14 C15 H152 107.2 no
C16 C15 H151 107.1 no
C16 C15 H152 108.9 no
H151 C15 H152 106.8 no
C15 C16 C17 113.8(3) yes
C15 C16 H161 108.6 no
C15 C16 H162 109.2 no
C17 C16 H161 108.8 no
C17 C16 H162 109.0 no
H161 C16 H162 107.3 no
C16 C17 C18 116.7(3) yes
C16 C17 H171 105.2 no
C16 C17 H172 108.1 no
C18 C17 H171 106.6 no
C18 C17 H172 109.1 no
H171 C17 H172 111.2 no
C17 C18 C19 115.1(3) yes
C17 C18 H181 110.9 no
C17 C18 H182 112.2 no
C19 C18 H181 109.7 no
C19 C18 H182 101.2 no
H181 C18 H182 107.1 no
C18 C19 C20 115.1(3) yes
C18 C19 H191 102.7 no
C18 C19 H192 110.7 no
C20 C19 H191 110.4 no
C20 C19 H192 110.3 no
H191 C19 H192 107.0 no
C9 C20 C19 119.6(3) yes
C9 C20 H201 102.7 no
C9 C20 H202 113.4 no
C19 C20 H201 112.1 no
C19 C20 H202 100.7 no
H201 C20 H202 108.4 no

loop_
_geom_bond_atom_site_label_1
_geom_bond_site_symmetry_1
_geom_bond_atom_site_label_2
_geom_bond_site_symmetry_2
_geom_bond_distance
_geom_bond_publ_flag
O1 . C7 . 1.206(3) yes
O2 . C8 . 1.211(3) yes
N1 . C1 . 1.430(4) yes
N1 . C7 . 1.405(3) yes
N1 . C8 . 1.387(4) yes
N2 . N3 . 1.424(3) yes
N2 . C7 . 1.357(4) yes
N2 . C12 . 1.470(4) yes
N3 . C8 . 1.377(4) yes
N3 . C9 . 1.495(4) yes
C1 . C2 . 1.375(4) no
C1 . C6 . 1.377(4) no
C2 . C3 . 1.375(5) no
C2 . H2 . 0.95 no
C3 . C4 . 1.362(5) no
C3 . H3 . 0.95 no
C4 . C5 . 1.364(5) no
C4 . H4 . 0.95 no
C5 . C6 . 1.384(5) no
C5 . H5 . 0.95 no
C6 . H6 . 0.95 no
C9 . C10 . 1.497(5) yes
C9 . C20 . 1.537(5) yes
C9 . H9 . 0.982 no
C10 . C11 . 1.312(4) yes
C10 . H10 . 0.958 no
C11 . C12 . 1.497(4) yes
C11 . H11 . 0.953 no
C12 . C13 . 1.518(4) yes
C12 . H12 . 0.976 no
C13 . C14 . 1.526(4) yes
C13 . H131 . 0.983 no
C13 . H132 . 0.987 no
C14 . C15 . 1.516(5) yes
C14 . H141 . 1.021 no
C14 . H142 . 0.986 no
C15 . C16 . 1.515(5) yes
C15 . H151 . 1.057 no
C15 . H152 . 1.039 no
C16 . C17 . 1.522(5) yes
C16 . H161 . 1.027 no
C16 . H162 . 1.061 no
C17 . C18 . 1.532(5) yes
C17 . H171 . 0.984 no
C17 . H172 . 1.017 no
C18 . C19 . 1.536(5) yes
C18 . H181 . 0.969 no
C18 . H182 . 0.947 no
C19 . C20 . 1.527(5) yes
C19 . H191 . 1.065 no
C19 . H192 . 1.062 no
C20 . H201 . 0.975 no
C20 . H202 . 1.057 no

loop_
_geom_torsion_atom_site_label_1
_geom_torsion_atom_site_label_2
_geom_torsion_atom_site_label_3
_geom_torsion_atom_site_label_4
_geom_torsion
_geom_torsion_publ_flag
C7 N1 C1 C2 -125.5(3) no
C7 N1 C1 C6 55.4(4) no
C8 N1 C1 C2 60.8(4) no
C8 N1 C1 C6 -118.2(3) no
C1 N1 C7 N2 177.1(2) no
C8 N1 C7 O1 174.1(3) no
C8 N1 C7 N2 -8.5(3) no
C1 N1 C8 O2 3.3(4) no
C1 N1 C8 N3 -176.7(2) no
C7 N1 C8 O2 -171.1(3) no
C7 N1 C8 N3 8.8(3) no
C7 N2 N3 C9 140.0(2) no
C12 N2 N3 C8 -156.5(2) no
C12 N2 N3 C9 -16.8(3) no
N3 N2 C7 O1 -177.9(3) no
N3 N2 C7 N1 4.8(3) no
C12 N2 C7 O1 -26.1(5) no
C12 N2 C7 N1 156.6(2) no
N3 N2 C12 C11 53.4(3) no
N3 N2 C12 C13 -173.9(2) no
N3 N2 C12 H12 -59.8 no
C7 N2 C12 C11 -97.4(3) no
C7 N2 C12 C13 35.2(4) no
C7 N2 C12 H12 149.4 no
N2 N3 C8 O2 174.5(3) no
N2 N3 C8 N1 -5.5(3) no
C9 N3 C8 O2 35.0(4) no
C9 N3 C8 N1 -144.9(2) no
N2 N3 C9 C10 -26.8(3) no
N2 N3 C9 C20 104.5(3) no
N2 N3 C9 H9 -143.4 no
C8 N3 C9 C10 108.1(3) no
C8 N3 C9 C20 -120.6(3) no
C8 N3 C9 H9 -8.5 no
N1 C1 C2 C3 -176.6(3) no
N1 C1 C2 H2 3.4 no
C6 C1 C2 C3 2.4(4) no
C6 C1 C2 H2 -177.6 no
N1 C1 C6 C5 177.1(3) no
N1 C1 C6 H6 -2.5 no
C2 C1 C6 H6 178.5 no
C1 C2 C3 H3 179.2 no
H2 C2 C3 C4 179.1 no
H2 C2 C3 H3 -0.8 no
C2 C3 C4 H4 178.5 no
H3 C3 C4 C5 178.8 no
H3 C3 C4 H4 -1.6 no
C3 C4 C5 H5 -177.9 no
H4 C4 C5 C6 -178.0 no
H4 C4 C5 H5 2.6 no
C4 C5 C6 H6 179.6 no
H5 C5 C6 C1 179.4 no
H5 C5 C6 H6 -1.0 no
N3 C9 C10 C11 35.4(4) no
N3 C9 C10 H10 -147.5 no
C20 C9 C10 C11 -95.3(3) no
C20 C9 C10 H10 81.7 no
H9 C9 C10 C11 146.9 no
H9 C9 C10 H10 -36.1 no
N3 C9 C20 C19 -71.6(4) no
N3 C9 C20 H201 163.5 no
N3 C9 C20 H202 46.9 no
C10 C9 C20 C19 56.7(4) no
C10 C9 C20 H201 -68.1 no
C10 C9 C20 H202 175.3 no
H9 C9 C20 C19 177.7 no
H9 C9 C20 H201 52.8 no
H9 C9 C20 H202 -63.8 no
C9 C10 C11 H11 178.3 no
H10 C10 C11 C12 -175.1 no
H10 C10 C11 H11 1.3 no
C10 C11 C12 N2 -47.0(3) no
C10 C11 C12 C13 -178.5(3) no
C10 C11 C12 H12 64.0 no
H11 C11 C12 N2 136.3 no
H11 C11 C12 C13 4.8 no
H11 C11 C12 H12 -112.6 no
N2 C12 C13 C14 64.9(3) no
N2 C12 C13 H131 -61.1 no
N2 C12 C13 H132 -174.4 no
C11 C12 C13 C14 -166.7(2) no
C11 C12 C13 H131 67.2 no
C11 C12 C13 H132 -46.0 no
H12 C12 C13 C14 -48.4 no
H12 C12 C13 H131 -174.4 no
H12 C12 C13 H132 72.4 no
C12 C13 C14 C15 30.0(4) no
C12 C13 C14 H141 -90.7 no
C12 C13 C14 H142 152.3 no
H131 C13 C14 C15 154.2 no
H131 C13 C14 H141 33.4 no
H131 C13 C14 H142 -83.6 no
H132 C13 C14 C15 -84.9 no
H132 C13 C14 H141 154.4 no
H132 C13 C14 H142 37.4 no
C13 C14 C15 C16 54.4(4) no
C13 C14 C15 H151 -67.5 no
C13 C14 C15 H152 177.1 no
H141 C14 C15 C16 174.4 no
H141 C14 C15 H151 52.6 no
H141 C14 C15 H152 -62.8 no
H142 C14 C15 C16 -66.9 no
H142 C14 C15 H151 171.2 no
H142 C14 C15 H152 55.8 no
C14 C15 C16 C17 -151.9(3) no
C14 C15 C16 H161 86.7 no
C14 C15 C16 H162 -29.9 no
H151 C15 C16 C17 -29.0 no
H151 C15 C16 H161 -150.3 no
H151 C15 C16 H162 93.0 no
H152 C15 C16 C17 86.2 no
H152 C15 C16 H161 -35.1 no
H152 C15 C16 H162 -151.8 no
C15 C16 C17 C18 61.3(4) no
C15 C16 C17 H171 -56.5 no
C15 C16 C17 H172 -175.4 no
H161 C16 C17 C18 -177.5 no
H161 C16 C17 H171 64.7 no
H161 C16 C17 H172 -54.2 no
H162 C16 C17 C18 -60.7 no
H162 C16 C17 H171 -178.6 no
H162 C16 C17 H172 62.5 no
C16 C17 C18 C19 75.9(4) no
C16 C17 C18 H181 -49.4 no
C16 C17 C18 H182 -169.0 no
H171 C17 C18 C19 -167.0 no
H171 C17 C18 H181 67.7 no
H171 C17 C18 H182 -51.9 no
H172 C17 C18 C19 -46.8 no
H172 C17 C18 H181 -172.1 no
H172 C17 C18 H182 68.2 no
C17 C18 C19 C20 -163.9(3) no
C17 C18 C19 H191 76.1 no
C17 C18 C19 H192 -37.9 no
H181 C18 C19 C20 -38.0 no
H181 C18 C19 H191 -158.1 no
H181 C18 C19 H192 87.9 no
H182 C18 C19 C20 74.9 no
H182 C18 C19 H191 -45.2 no
H182 C18 C19 H192 -159.2 no
C18 C19 C20 C9 86.1(4) no
C18 C19 C20 H201 -153.7 no
C18 C19 C20 H202 -38.8 no
H191 C19 C20 C9 -158.2 no
H191 C19 C20 H201 -38.0 no
H191 C19 C20 H202 77.0 no
H192 C19 C20 C9 -40.1 no
H192 C19 C20 H201 80.1 no
H192 C19 C20 H202 -164.9 no
